data_4113869
loop_
_publ_author_name
'Steven M. Reid'
'Robert C. Boyle'
'Joel T. Mague'
'Mark J. Fink'

_publ_section_title
;
 A Dicoordinate Palladium(0) Complex with an Unusual Intramolecular
 \h1-Arene Coordination
;
_journal_name_full 'Journal of the American Chemical Society'
_journal_page_first 7816
_journal_page_last 7817
_journal_paper_doi 10.1021/ja0361493
_journal_volume 125
_journal_year 2003
_chemical_formula_moiety 'C24 H31 P1 C24 H31 P1 Pd1'
_chemical_formula_sum 'C48 H62 P2 Pd'
_chemical_formula_weight 807.32
_chemical_name_systematic
; 
 Bis(dicyclohexyl(2-biphenylyl)phosphine)palladium(0)
;
_space_group_IT_number 2
_symmetry_cell_setting triclinic
_symmetry_space_group_name_Hall '-P 1'
_symmetry_space_group_name_H-M 'P -1'
_atom_sites_solution_hydrogens geom
_atom_sites_solution_primary direct
_atom_sites_solution_secondary difmap
_audit_creation_method SHELXL-97
_cell_angle_alpha 101.872(6)
_cell_angle_beta 97.271(9)
_cell_angle_gamma 109.371(6)
_cell_formula_units_Z 2
_cell_length_a 10.4353(10)
_cell_length_b 10.5321(5)
_cell_length_c 20.910(2)
_cell_measurement_temperature 293(2)
_cell_volume 2073.9(3)
_computing_cell_refinement 'Bruker XSCANS'
_computing_data_collection 'Bruker XSCANS'
_computing_data_reduction 'Bruker SHELXTL'
_computing_molecular_graphics 'Bruker SHELXTL'
_computing_publication_material 'Bruker SHELXTL'
_computing_structure_refinement 'SHELXL-97 (Sheldrick, 1997)'
_computing_structure_solution 'SHELXS-97 (Sheldrick, 1990)'
_diffrn_ambient_temperature 293(2)
_diffrn_measured_fraction_theta_full 0.997
_diffrn_measured_fraction_theta_max 0.997
_diffrn_measurement_device_type 'Bruker P4'
_diffrn_measurement_method '\w scans'
_diffrn_radiation_monochromator graphite
_diffrn_radiation_source 'fine-focus sealed tube'
_diffrn_radiation_type MoK\a
_diffrn_radiation_wavelength 0.71073
_diffrn_reflns_av_R_equivalents 0.0509
_diffrn_reflns_av_sigmaI/netI 0.1084
_diffrn_reflns_limit_h_max 11
_diffrn_reflns_limit_h_min 0
_diffrn_reflns_limit_k_max 11
_diffrn_reflns_limit_k_min -12
_diffrn_reflns_limit_l_max 23
_diffrn_reflns_limit_l_min -23
_diffrn_reflns_number 6939
_diffrn_reflns_theta_full 24.08
_diffrn_reflns_theta_max 24.08
_diffrn_reflns_theta_min 2.04
_exptl_absorpt_coefficient_mu 0.557
_exptl_absorpt_correction_type none
_exptl_crystal_colour Yellow
_exptl_crystal_density_diffrn 1.293
_exptl_crystal_description Column
_exptl_crystal_F_000 852
_exptl_crystal_size_max 0.33
_exptl_crystal_size_mid 0.20
_exptl_crystal_size_min 0.20
_refine_diff_density_max 0.349
_refine_diff_density_min -0.517
_refine_diff_density_rms 0.072
_refine_ls_extinction_method none
_refine_ls_goodness_of_fit_ref 0.999
_refine_ls_hydrogen_treatment mixed
_refine_ls_matrix_type full
_refine_ls_number_parameters 476
_refine_ls_number_reflns 6529
_refine_ls_number_restraints 0
_refine_ls_restrained_S_all 0.999
_refine_ls_R_factor_all 0.1221
_refine_ls_R_factor_gt 0.0382
_refine_ls_shift/su_max 0.001
_refine_ls_shift/su_mean 0.000
_refine_ls_structure_factor_coef Fsqd
_refine_ls_weighting_details 'calc w=1/[\s^2^(Fo^2^)+(0.0331P)^2^+0.7449P] where P=(Fo^2^+2Fc^2^)/3'
_refine_ls_weighting_scheme calc
_refine_ls_wR_factor_gt 0.0802
_refine_ls_wR_factor_ref 0.0965
_reflns_number_gt 3984
_reflns_number_total 6529
_reflns_threshold_expression >2sigma(I)
_cod_data_source_file ja0361493si20030530_011146.cif
_cod_data_source_block mjf226
_cod_database_code 4113869

loop_
_symmetry_equiv_pos_as_xyz
'x, y, z'
'-x, -y, -z'

loop_
_atom_site_label
_atom_site_type_symbol
_atom_site_fract_x
_atom_site_fract_y
_atom_site_fract_z
_atom_site_U_iso_or_equiv
_atom_site_adp_type
_atom_site_occupancy
_atom_site_symmetry_multiplicity
_atom_site_calc_flag
_atom_site_refinement_flags
Pd Pd 0.56431(4) 0.76807(4) 0.742092(18) 0.04733(13) Uani 1 1 d .
P1 P 0.34289(11) 0.61761(11) 0.69498(5) 0.0348(3) Uani 1 1 d .
P2 P 0.73108(11) 0.95541(11) 0.81832(5) 0.0347(3) Uani 1 1 d .
C1 C 0.2335(4) 0.6714(4) 0.63606(19) 0.0378(10) Uani 1 1 d .
H1 H 0.1360 0.6263 0.6381 0.042 Uiso 1 1 calc R
C2 C 0.2717(5) 0.8296(4) 0.6577(2) 0.0455(11) Uani 1 1 d .
H2A H 0.2525 0.8549 0.7018 0.050 Uiso 1 1 calc R
H2B H 0.3707 0.8754 0.6611 0.050 Uiso 1 1 calc R
C3 C 0.1928(5) 0.8828(5) 0.6097(2) 0.0581(13) Uani 1 1 d .
H3A H 0.0950 0.8480 0.6111 0.064 Uiso 1 1 calc R
H3B H 0.2271 0.9840 0.6240 0.064 Uiso 1 1 calc R
C4 C 0.2092(5) 0.8369(5) 0.5388(2) 0.0537(12) Uani 1 1 d .
H4A H 0.1524 0.8664 0.5091 0.059 Uiso 1 1 calc R
H4B H 0.3054 0.8808 0.5361 0.059 Uiso 1 1 calc R
C5 C 0.1660(5) 0.6800(5) 0.5168(2) 0.0593(14) Uani 1 1 d .
H5A H 0.1812 0.6528 0.4720 0.065 Uiso 1 1 calc R
H5B H 0.0675 0.6366 0.5154 0.065 Uiso 1 1 calc R
C6 C 0.2474(5) 0.6279(5) 0.5639(2) 0.0489(12) Uani 1 1 d .
H6A H 0.3448 0.6642 0.5619 0.054 Uiso 1 1 calc R
H6B H 0.2146 0.5268 0.5492 0.054 Uiso 1 1 calc R
C7 C 0.2370(4) 0.5705(5) 0.7578(2) 0.0422(11) Uani 1 1 d .
H7 H 0.1446 0.5035 0.7338 0.046 Uiso 1 1 calc R
C8 C 0.3037(6) 0.4999(5) 0.8012(2) 0.0613(14) Uani 1 1 d .
H8A H 0.3989 0.5615 0.8218 0.067 Uiso 1 1 calc R
H8B H 0.3059 0.4152 0.7733 0.067 Uiso 1 1 calc R
C9 C 0.2252(6) 0.4638(6) 0.8558(3) 0.0803(18) Uani 1 1 d .
H9A H 0.1338 0.3932 0.8354 0.088 Uiso 1 1 calc R
H9B H 0.2747 0.4252 0.8841 0.088 Uiso 1 1 calc R
C10 C 0.2099(6) 0.5911(7) 0.8985(3) 0.0804(18) Uani 1 1 d .
H10A H 0.1538 0.5633 0.9305 0.088 Uiso 1 1 calc R
H10B H 0.3007 0.6572 0.9232 0.088 Uiso 1 1 calc R
C11 C 0.1426(6) 0.6591(6) 0.8557(3) 0.0699(16) Uani 1 1 d .
H11A H 0.1393 0.7433 0.8837 0.077 Uiso 1 1 calc R
H11B H 0.0478 0.5964 0.8353 0.077 Uiso 1 1 calc R
C12 C 0.2195(5) 0.6965(5) 0.8011(2) 0.0543(13) Uani 1 1 d .
H12A H 0.3103 0.7683 0.8215 0.060 Uiso 1 1 calc R
H12B H 0.1685 0.7343 0.7731 0.060 Uiso 1 1 calc R
C13 C 0.3165(4) 0.4434(4) 0.6419(2) 0.0378(10) Uani 1 1 d .
C14 C 0.1823(5) 0.3422(5) 0.6189(2) 0.0493(12) Uani 1 1 d .
H14 H 0.1105 0.3574 0.6374 0.054 Uiso 1 1 calc R
C15 C 0.1524(5) 0.2209(5) 0.5698(2) 0.0561(14) Uani 1 1 d .
H15 H 0.0627 0.1542 0.5568 0.062 Uiso 1 1 calc R
C16 C 0.2566(6) 0.1991(5) 0.5401(2) 0.0601(14) Uani 1 1 d .
H16 H 0.2370 0.1203 0.5051 0.066 Uiso 1 1 calc R
C17 C 0.3907(5) 0.2960(5) 0.5630(2) 0.0535(13) Uani 1 1 d .
H17 H 0.4612 0.2803 0.5434 0.059 Uiso 1 1 calc R
C18 C 0.4236(4) 0.4169(4) 0.6145(2) 0.0394(10) Uani 1 1 d .
C19 C 0.5722(4) 0.5097(4) 0.6363(2) 0.0388(10) Uani 1 1 d .
C20 C 0.6398(5) 0.5497(5) 0.7034(2) 0.0468(11) Uani 1 1 d .
H20 H 0.591(4) 0.502(4) 0.7366(18) 0.030(10) Uiso 1 1 d .
C21 C 0.7818(5) 0.6260(6) 0.7218(3) 0.0586(14) Uani 1 1 d .
H21 H 0.819(5) 0.648(5) 0.767(3) 0.085(18) Uiso 1 1 d .
C22 C 0.8574(6) 0.6671(6) 0.6751(3) 0.0633(15) Uani 1 1 d .
H22 H 0.956(6) 0.708(5) 0.689(3) 0.088(18) Uiso 1 1 d .
C23 C 0.7910(5) 0.6294(5) 0.6098(3) 0.0601(14) Uani 1 1 d .
H23 H 0.8410 0.6569 0.5780 0.078 Uiso 1 1 calc R
C24 C 0.6495(5) 0.5502(5) 0.5902(2) 0.0518(13) Uani 1 1 d .
H24 H 0.613(5) 0.535(5) 0.545(2) 0.076(16) Uiso 1 1 d .
C25 C 0.7600(4) 0.9247(4) 0.90220(18) 0.0398(10) Uani 1 1 d .
H25 H 0.8424 1.0018 0.9305 0.044 Uiso 1 1 calc R
C26 C 0.6348(5) 0.9209(5) 0.9342(2) 0.0543(13) Uani 1 1 d .
H26A H 0.6229 1.0096 0.9387 0.060 Uiso 1 1 calc R
H26B H 0.5516 0.8487 0.9050 0.060 Uiso 1 1 calc R
C27 C 0.6521(7) 0.8922(6) 1.0029(2) 0.0754(17) Uani 1 1 d .
H27A H 0.7289 0.9699 1.0336 0.083 Uiso 1 1 calc R
H27B H 0.5685 0.8854 1.0200 0.083 Uiso 1 1 calc R
C28 C 0.6793(7) 0.7596(6) 1.0002(3) 0.0803(19) Uani 1 1 d .
H28A H 0.5982 0.6802 0.9739 0.088 Uiso 1 1 calc R
H28B H 0.6965 0.7485 1.0451 0.088 Uiso 1 1 calc R
C29 C 0.8035(6) 0.7637(5) 0.9694(2) 0.0655(16) Uani 1 1 d .
H29A H 0.8175 0.6762 0.9662 0.072 Uiso 1 1 calc R
H29B H 0.8860 0.8381 0.9979 0.072 Uiso 1 1 calc R
C30 C 0.7826(5) 0.7876(5) 0.8998(2) 0.0509(12) Uani 1 1 d .
H30A H 0.7028 0.7107 0.8707 0.056 Uiso 1 1 calc R
H30B H 0.8636 0.7897 0.8812 0.056 Uiso 1 1 calc R
C31 C 0.7114(4) 1.1282(4) 0.8341(2) 0.0401(10) Uani 1 1 d .
H31 H 0.7392 1.1637 0.7962 0.044 Uiso 1 1 calc R
C32 C 0.5609(4) 1.1209(5) 0.8298(2) 0.0528(13) Uani 1 1 d .
H32A H 0.5027 1.0540 0.7886 0.058 Uiso 1 1 calc R
H32B H 0.5262 1.0894 0.8669 0.058 Uiso 1 1 calc R
C33 C 0.5536(5) 1.2635(5) 0.8317(3) 0.0700(16) Uani 1 1 d .
H33A H 0.5771 1.2892 0.7915 0.077 Uiso 1 1 calc R
H33B H 0.4592 1.2583 0.8323 0.077 Uiso 1 1 calc R
C34 C 0.6508(6) 1.3745(5) 0.8921(3) 0.0799(18) Uani 1 1 d .
H34A H 0.6207 1.3546 0.9322 0.088 Uiso 1 1 calc R
H34B H 0.6470 1.4643 0.8900 0.088 Uiso 1 1 calc R
C35 C 0.7996(5) 1.3818(5) 0.8962(3) 0.0740(17) Uani 1 1 d .
H35A H 0.8581 1.4499 0.9370 0.081 Uiso 1 1 calc R
H35B H 0.8336 1.4122 0.8587 0.081 Uiso 1 1 calc R
C36 C 0.8090(5) 1.2405(5) 0.8953(2) 0.0581(14) Uani 1 1 d .
H36A H 0.7850 1.2151 0.9355 0.064 Uiso 1 1 calc R
H36B H 0.9037 1.2466 0.8951 0.064 Uiso 1 1 calc R
C37 C 0.9083(4) 1.0116(4) 0.79938(19) 0.0342(10) Uani 1 1 d .
C38 C 1.0220(4) 1.0073(5) 0.8400(2) 0.0485(12) Uani 1 1 d .
H38 H 1.0116 0.9822 0.8797 0.053 Uiso 1 1 calc R
C39 C 1.1508(5) 1.0396(5) 0.8227(2) 0.0527(13) Uani 1 1 d .
H39 H 1.2243 1.0329 0.8501 0.058 Uiso 1 1 calc R
C40 C 1.1710(5) 1.0811(5) 0.7659(2) 0.0544(13) Uani 1 1 d .
H40 H 1.2577 1.1038 0.7546 0.060 Uiso 1 1 calc R
C41 C 1.0602(4) 1.0888(5) 0.7255(2) 0.0476(12) Uani 1 1 d .
H41 H 1.0736 1.1185 0.6871 0.052 Uiso 1 1 calc R
C42 C 0.9286(4) 1.0534(4) 0.7406(2) 0.0359(10) Uani 1 1 d .
C43 C 0.8183(4) 1.0655(5) 0.6919(2) 0.0402(10) Uani 1 1 d .
C44 C 0.7119(4) 0.9489(5) 0.6497(2) 0.0440(11) Uani 1 1 d .
H44 H 0.7057 0.8603 0.6527 0.048 Uiso 1 1 calc R
C45 C 0.6152(5) 0.9636(6) 0.6035(2) 0.0569(13) Uani 1 1 d .
H45 H 0.5459 0.8846 0.5745 0.063 Uiso 1 1 calc R
C46 C 0.6200(6) 1.0919(7) 0.5997(3) 0.0699(16) Uani 1 1 d .
H46 H 0.5525 1.1001 0.5690 0.077 Uiso 1 1 calc R
C47 C 0.7228(6) 1.2092(6) 0.6404(3) 0.0706(16) Uani 1 1 d .
H47 H 0.7254 1.2969 0.6374 0.078 Uiso 1 1 calc R
C48 C 0.8242(5) 1.1971(5) 0.6866(2) 0.0551(13) Uani 1 1 d .
H48 H 0.8956 1.2768 0.7138 0.061 Uiso 1 1 calc R

loop_
_atom_site_aniso_label
_atom_site_aniso_U_11
_atom_site_aniso_U_22
_atom_site_aniso_U_33
_atom_site_aniso_U_23
_atom_site_aniso_U_13
_atom_site_aniso_U_12
Pd 0.0394(2) 0.0506(2) 0.0368(2) 0.00479(16) 0.00415(15) 0.00284(16)
P1 0.0343(6) 0.0343(6) 0.0350(6) 0.0081(5) 0.0085(5) 0.0120(5)
P2 0.0348(6) 0.0365(7) 0.0308(6) 0.0075(5) 0.0058(5) 0.0117(5)
C1 0.035(2) 0.043(3) 0.042(2) 0.018(2) 0.0107(19) 0.018(2)
C2 0.060(3) 0.043(3) 0.044(3) 0.017(2) 0.017(2) 0.027(2)
C3 0.063(3) 0.051(3) 0.069(3) 0.022(3) 0.020(3) 0.027(3)
C4 0.056(3) 0.054(3) 0.057(3) 0.025(2) 0.007(2) 0.023(2)
C5 0.077(4) 0.053(3) 0.043(3) 0.013(2) -0.001(2) 0.022(3)
C6 0.066(3) 0.045(3) 0.039(3) 0.011(2) 0.013(2) 0.024(2)
C7 0.035(2) 0.047(3) 0.041(2) 0.013(2) 0.0098(19) 0.009(2)
C8 0.085(4) 0.066(4) 0.051(3) 0.031(3) 0.026(3) 0.037(3)
C9 0.106(5) 0.092(5) 0.065(4) 0.050(4) 0.034(3) 0.041(4)
C10 0.095(5) 0.109(5) 0.048(3) 0.031(3) 0.033(3) 0.038(4)
C11 0.076(4) 0.083(4) 0.062(3) 0.020(3) 0.039(3) 0.034(3)
C12 0.056(3) 0.064(3) 0.054(3) 0.019(3) 0.027(2) 0.029(3)
C13 0.041(2) 0.031(2) 0.040(2) 0.0139(19) 0.0037(19) 0.011(2)
C14 0.049(3) 0.043(3) 0.051(3) 0.014(2) 0.008(2) 0.011(2)
C15 0.061(3) 0.034(3) 0.053(3) 0.009(2) -0.008(3) 0.000(2)
C16 0.084(4) 0.037(3) 0.052(3) 0.001(2) -0.001(3) 0.024(3)
C17 0.065(3) 0.046(3) 0.049(3) 0.007(2) 0.006(2) 0.027(3)
C18 0.050(3) 0.036(3) 0.036(2) 0.013(2) 0.006(2) 0.020(2)
C19 0.043(2) 0.042(3) 0.038(2) 0.006(2) 0.006(2) 0.028(2)
C20 0.054(3) 0.053(3) 0.040(3) 0.008(2) 0.011(2) 0.030(2)
C21 0.056(3) 0.072(4) 0.041(3) -0.005(3) -0.003(3) 0.033(3)
C22 0.044(3) 0.077(4) 0.063(3) -0.005(3) 0.007(3) 0.030(3)
C23 0.048(3) 0.070(4) 0.061(3) 0.008(3) 0.024(3) 0.021(3)
C24 0.051(3) 0.063(3) 0.043(3) 0.008(2) 0.012(2) 0.025(3)
C25 0.048(3) 0.040(3) 0.027(2) 0.0050(18) 0.0041(19) 0.014(2)
C26 0.074(3) 0.056(3) 0.044(3) 0.021(2) 0.027(2) 0.028(3)
C27 0.114(5) 0.079(4) 0.048(3) 0.029(3) 0.033(3) 0.042(4)
C28 0.123(5) 0.066(4) 0.050(3) 0.028(3) 0.024(3) 0.022(4)
C29 0.101(4) 0.041(3) 0.046(3) 0.008(2) -0.010(3) 0.026(3)
C30 0.063(3) 0.046(3) 0.039(3) 0.007(2) 0.003(2) 0.020(2)
C31 0.040(2) 0.041(3) 0.039(2) 0.016(2) 0.0090(19) 0.012(2)
C32 0.045(3) 0.049(3) 0.062(3) 0.008(2) 0.003(2) 0.020(2)
C33 0.061(3) 0.055(4) 0.095(4) 0.010(3) 0.008(3) 0.031(3)
C34 0.076(4) 0.044(3) 0.119(5) 0.009(3) 0.018(4) 0.029(3)
C35 0.059(3) 0.040(3) 0.107(5) 0.005(3) 0.009(3) 0.009(3)
C36 0.043(3) 0.042(3) 0.074(3) -0.003(3) 0.005(2) 0.010(2)
C37 0.037(2) 0.030(2) 0.032(2) 0.0010(18) 0.0042(18) 0.0129(19)
C38 0.045(3) 0.058(3) 0.038(2) 0.007(2) 0.003(2) 0.020(2)
C39 0.039(3) 0.065(3) 0.050(3) 0.002(2) -0.001(2) 0.025(2)
C40 0.039(3) 0.062(3) 0.061(3) 0.009(3) 0.015(2) 0.020(2)
C41 0.047(3) 0.052(3) 0.048(3) 0.016(2) 0.019(2) 0.020(2)
C42 0.031(2) 0.034(2) 0.040(2) 0.0032(19) 0.0095(18) 0.0110(19)
C43 0.046(3) 0.045(3) 0.036(2) 0.017(2) 0.014(2) 0.019(2)
C44 0.049(3) 0.052(3) 0.036(2) 0.016(2) 0.014(2) 0.020(2)
C45 0.054(3) 0.077(4) 0.042(3) 0.017(3) 0.008(2) 0.026(3)
C46 0.075(4) 0.103(5) 0.054(3) 0.034(3) 0.017(3) 0.050(4)
C47 0.101(5) 0.077(4) 0.069(4) 0.043(3) 0.037(4) 0.055(4)
C48 0.067(3) 0.051(3) 0.054(3) 0.020(2) 0.021(3) 0.023(3)

loop_
_atom_type_symbol
_atom_type_description
_atom_type_scat_dispersion_real
_atom_type_scat_dispersion_imag
_atom_type_scat_source
C C 0.0033 0.0016 'International Tables Vol C Tables 4.2.6.8 and 6.1.1.4'
H H 0.0000 0.0000 'International Tables Vol C Tables 4.2.6.8 and 6.1.1.4'
P P 0.1023 0.0942 'International Tables Vol C Tables 4.2.6.8 and 6.1.1.4'
Pd Pd -0.9988 1.0072 'International Tables Vol C Tables 4.2.6.8 and 6.1.1.4'

loop_
_geom_angle_atom_site_label_1
_geom_angle_atom_site_label_2
_geom_angle_atom_site_label_3
_geom_angle
P1 Pd P2 154.82(4)
C13 P1 C7 101.56(19)
C13 P1 C1 98.93(18)
C7 P1 C1 104.62(19)
C13 P1 Pd 118.28(14)
C7 P1 Pd 113.06(14)
C1 P1 Pd 118.01(14)
C25 P2 C31 104.71(19)
C25 P2 C37 103.79(19)
C31 P2 C37 98.09(18)
C25 P2 Pd 112.54(14)
C31 P2 Pd 119.31(13)
C37 P2 Pd 116.30(12)
C6 C1 C2 109.6(3)
C6 C1 P1 112.6(3)
C2 C1 P1 110.1(3)
C3 C2 C1 113.2(4)
C4 C3 C2 111.6(4)
C5 C4 C3 110.5(4)
C4 C5 C6 111.5(4)
C5 C6 C1 112.5(4)
C12 C7 C8 110.4(4)
C12 C7 P1 112.4(3)
C8 C7 P1 109.3(3)
C7 C8 C9 112.1(4)
C10 C9 C8 111.6(5)
C11 C10 C9 110.6(4)
C10 C11 C12 112.5(4)
C11 C12 C7 112.0(4)
C18 C13 C14 117.8(4)
C18 C13 P1 121.5(3)
C14 C13 P1 119.8(3)
C15 C14 C13 122.5(5)
C16 C15 C14 119.5(5)
C15 C16 C17 119.1(5)
C16 C17 C18 122.0(5)
C17 C18 C13 118.9(4)
C17 C18 C19 116.8(4)
C13 C18 C19 124.3(4)
C24 C19 C20 118.3(4)
C24 C19 C18 120.8(4)
C20 C19 C18 120.7(4)
H20 C20 C21 119(2)
H20 C20 C19 119(2)
C21 C20 C19 119.8(5)
H21 C21 C22 124(3)
H21 C21 C20 115(3)
C22 C21 C20 121.1(5)
H22 C22 C23 122(3)
H22 C22 C21 118(3)
C23 C22 C21 119.0(5)
C22 C23 C24 120.8(5)
H24 C24 C19 125(3)
H24 C24 C23 114(3)
C19 C24 C23 121.0(5)
C30 C25 C26 108.3(4)
C30 C25 P2 112.5(3)
C26 C25 P2 110.2(3)
C27 C26 C25 112.2(4)
C28 C27 C26 112.0(4)
C27 C28 C29 110.2(4)
C28 C29 C30 111.0(4)
C29 C30 C25 111.4(4)
C36 C31 C32 111.4(4)
C36 C31 P2 116.4(3)
C32 C31 P2 114.7(3)
C33 C32 C31 110.5(4)
C34 C33 C32 112.0(4)
C33 C34 C35 111.7(5)
C34 C35 C36 111.0(4)
C35 C36 C31 111.2(4)
C38 C37 C42 117.7(4)
C38 C37 P2 122.2(3)
C42 C37 P2 120.0(3)
C39 C38 C37 121.5(4)
C40 C39 C38 120.9(4)
C39 C40 C41 118.6(4)
C40 C41 C42 121.9(4)
C41 C42 C37 119.3(4)
C41 C42 C43 115.9(4)
C37 C42 C43 124.7(3)
C44 C43 C48 118.5(4)
C44 C43 C42 121.8(4)
C48 C43 C42 119.7(4)
C45 C44 C43 120.4(5)
C46 C45 C44 120.7(5)
C45 C46 C47 120.7(5)
C46 C47 C48 119.7(5)
C43 C48 C47 120.0(5)

loop_
_geom_bond_atom_site_label_1
_geom_bond_atom_site_label_2
_geom_bond_distance
Pd P1 2.2744(11)
Pd P2 2.2778(11)
P1 C13 1.850(4)
P1 C7 1.861(4)
P1 C1 1.872(4)
P2 C25 1.854(4)
P2 C31 1.866(4)
P2 C37 1.866(4)
C1 C6 1.523(5)
C1 C2 1.531(6)
C2 C3 1.526(6)
C3 C4 1.513(6)
C4 C5 1.512(6)
C5 C6 1.522(6)
C7 C12 1.525(6)
C7 C8 1.525(6)
C8 C9 1.525(6)
C9 C10 1.519(7)
C10 C11 1.499(7)
C11 C12 1.519(6)
C13 C18 1.399(6)
C13 C14 1.399(6)
C14 C15 1.378(6)
C15 C16 1.377(7)
C16 C17 1.383(6)
C17 C18 1.397(6)
C18 C19 1.483(6)
C19 C24 1.378(6)
C19 C20 1.399(6)
C20 H20 1.03(4)
C20 C21 1.388(7)
C21 H21 0.93(5)
C21 C22 1.381(7)
C22 H22 0.95(5)
C22 C23 1.362(7)
C23 C24 1.390(6)
C24 H24 0.94(5)
C25 C30 1.531(6)
C25 C26 1.534(6)
C26 C27 1.528(6)
C27 C28 1.507(7)
C28 C29 1.511(7)
C29 C30 1.528(6)
C31 C36 1.525(6)
C31 C32 1.536(6)
C32 C33 1.522(6)
C33 C34 1.508(7)
C34 C35 1.519(7)
C35 C36 1.520(6)
C37 C38 1.388(6)
C37 C42 1.406(6)
C38 C39 1.386(6)
C39 C40 1.365(6)
C40 C41 1.377(6)
C41 C42 1.393(5)
C42 C43 1.494(6)
C43 C44 1.386(6)
C43 C48 1.395(6)
C44 C45 1.376(6)
C45 C46 1.355(7)
C46 C47 1.363(8)
C47 C48 1.396(7)

loop_
_geom_torsion_atom_site_label_1
_geom_torsion_atom_site_label_2
_geom_torsion_atom_site_label_3
_geom_torsion_atom_site_label_4
_geom_torsion
C20 C19 C18 C13 54.6(6)
C19 C18 C13 P1 14.4(6)
C18 C13 P1 Pd -18.9(4)
C13 P1 Pd P2 -158.64(16)
P1 Pd P2 C37 -168.70(16)
Pd P2 C37 C42 60.1(4)
P2 C37 C42 C43 4.0(6)
C37 C42 C43 C44 -72.6(6)
